data_4301728
loop_
_publ_author_name
'Liam P. Spencer'
'Ping Yang'
'Brian L. Scott'
'Enrique R. Batista'
'James M. Boncella'

_publ_section_title
;
Uranium(VI) Bis(imido) Chalcogenate Complexes: Synthesis and Density
Functional Theory Analysis
;
_journal_name_full 'Inorganic Chemistry'
_journal_page_first 2693
_journal_page_last 2700
_journal_paper_doi 10.1021/ic802212m
_journal_volume 48
_journal_year 2009
_chemical_formula_sum 'C56 H58 I0 N2 O2 P2 S2 U'
_chemical_formula_weight 1155.13
_chemical_name_systematic
; 

 ? 

;
_space_group_IT_number 14
_symmetry_cell_setting monoclinic
_symmetry_space_group_name_Hall '-P 2yn'
_symmetry_space_group_name_H-M 'P 1 21/n 1'
_atom_sites_solution_hydrogens geom
_atom_sites_solution_primary direct
_atom_sites_solution_secondary difmap
_audit_creation_method SHELXL-97
_cell_angle_alpha 90.00
_cell_angle_beta 103.9060(10)
_cell_angle_gamma 90.00
_cell_formula_units_Z 2
_cell_length_a 11.7262(12)
_cell_length_b 17.0357(17)
_cell_length_c 13.2805(13)
_cell_measurement_temperature 141(2)
_cell_volume 2575.2(4)
_computing_cell_refinement 'SAINT+, v. 7.06 (Bruker AXS, 2001)'
_computing_data_collection 'APEX II, v. 1.08 (Bruker AXS, 2003)'
_computing_data_reduction 'SAINT+, v. 7.06 (Bruker AXS, 2001)'
_computing_molecular_graphics 'SHELXTL, v. 6.10, (Bruker AXS, 2000)'
_computing_publication_material 'SHELXTL, v. 6.10, (Bruker AXS, 2000)'
_computing_structure_refinement 'SHELXL-97 (Sheldrick, 1997)'
_computing_structure_solution 'SHELXS-97 (Sheldrick, 1990)'
_diffrn_ambient_temperature 141(2)
_diffrn_measured_fraction_theta_full 0.999
_diffrn_measured_fraction_theta_max 0.999
_diffrn_measurement_device_type 'Bruker D8 with APEXII CCD'
_diffrn_measurement_method '\w scans'
_diffrn_radiation_monochromator graphite
_diffrn_radiation_source 'fine-focus sealed tube'
_diffrn_radiation_type MoK\a
_diffrn_radiation_wavelength 0.71073
_diffrn_reflns_av_R_equivalents 0.0849
_diffrn_reflns_av_sigmaI/netI 0.0552
_diffrn_reflns_limit_h_max 12
_diffrn_reflns_limit_h_min -12
_diffrn_reflns_limit_k_max 18
_diffrn_reflns_limit_k_min -18
_diffrn_reflns_limit_l_max 14
_diffrn_reflns_limit_l_min -14
_diffrn_reflns_number 19791
_diffrn_reflns_theta_full 22.41
_diffrn_reflns_theta_max 22.41
_diffrn_reflns_theta_min 1.98
_diffrn_standards_decay_% 0
_diffrn_standards_interval_count 0
_diffrn_standards_interval_time 0
_diffrn_standards_number 0
_exptl_absorpt_coefficient_mu 3.337
_exptl_absorpt_correction_T_max 0.8781
_exptl_absorpt_correction_T_min 0.5550
_exptl_absorpt_correction_type multi-scan
_exptl_absorpt_process_details 'SADABS 2.03 (Sheldrick, 2001)'
_exptl_crystal_density_diffrn 1.490
_exptl_crystal_density_method 'not measured'
_exptl_crystal_F_000 1156
_exptl_crystal_size_max 0.20
_exptl_crystal_size_mid 0.04
_exptl_crystal_size_min 0.04
_refine_diff_density_max 0.740
_refine_diff_density_min -0.564
_refine_diff_density_rms 0.109
_refine_ls_extinction_method none
_refine_ls_goodness_of_fit_ref 1.344
_refine_ls_hydrogen_treatment constr
_refine_ls_matrix_type full
_refine_ls_number_parameters 308
_refine_ls_number_reflns 3336
_refine_ls_number_restraints 0
_refine_ls_restrained_S_all 1.344
_refine_ls_R_factor_all 0.0674
_refine_ls_R_factor_gt 0.0498
_refine_ls_shift/su_max 0.000
_refine_ls_shift/su_mean 0.000
_refine_ls_structure_factor_coef Fsqd
_refine_ls_weighting_details 'calc w=1/[\s^2^(Fo^2^)+(0.0371P)^2^+0.0000P] where P=(Fo^2^+2Fc^2^)/3'
_refine_ls_weighting_scheme calc
_refine_ls_wR_factor_gt 0.0981
_refine_ls_wR_factor_ref 0.1032
_reflns_number_gt 2727
_reflns_number_total 3336
_reflns_threshold_expression >2sigma(I)
_cod_data_source_file ic802212m_si_001_2.cif
_cod_data_source_block apx410
_cod_original_sg_symbol_H-M 'P 21/n'
_cod_database_code 4301728

loop_
_symmetry_equiv_pos_as_xyz
'x, y, z'
'-x+1/2, y+1/2, -z+1/2'
'-x, -y, -z'
'x-1/2, -y-1/2, z-1/2'

loop_
_atom_site_label
_atom_site_type_symbol
_atom_site_fract_x
_atom_site_fract_y
_atom_site_fract_z
_atom_site_U_iso_or_equiv
_atom_site_adp_type
_atom_site_occupancy
_atom_site_symmetry_multiplicity
_atom_site_calc_flag
_atom_site_refinement_flags
_atom_site_disorder_assembly
_atom_site_disorder_group
U1 U 0.0000 0.0000 0.5000 0.02018(17) Uani 1 2 d S . .
S1 S -0.1254(11) 0.1146(7) 0.5732(6) 0.0212(15) Uani 0.829(3) 1 d P . .
I1 I -0.1212(15) 0.1213(10) 0.6104(9) 0.042(4) Uani 0.171(3) 1 d P . .
N1 N -0.1065(6) 0.0165(3) 0.3753(5) 0.0240(18) Uani 1 1 d . . .
C1 C -0.2068(7) 0.0319(5) 0.2858(7) 0.028(2) Uani 1 1 d . . .
C2 C -0.1871(10) 0.1110(7) 0.2371(9) 0.084(5) Uani 1 1 d . . .
H2A H -0.1917 0.1527 0.2847 0.126 Uiso 1 1 calc R . .
H2B H -0.2464 0.1185 0.1740 0.126 Uiso 1 1 calc R . .
H2C H -0.1109 0.1113 0.2222 0.126 Uiso 1 1 calc R . .
C3 C -0.2130(10) -0.0324(8) 0.2050(9) 0.097(5) Uani 1 1 d . . .
H3A H -0.1359 -0.0417 0.1945 0.145 Uiso 1 1 calc R . .
H3B H -0.2646 -0.0163 0.1408 0.145 Uiso 1 1 calc R . .
H3C H -0.2423 -0.0798 0.2288 0.145 Uiso 1 1 calc R . .
C4 C -0.3210(8) 0.0340(6) 0.3198(8) 0.048(3) Uani 1 1 d . . .
H4A H -0.3326 -0.0154 0.3507 0.072 Uiso 1 1 calc R . .
H4B H -0.3850 0.0434 0.2606 0.072 Uiso 1 1 calc R . .
H4C H -0.3180 0.0753 0.3695 0.072 Uiso 1 1 calc R . .
C5 C -0.0430(9) 0.1498(6) 0.6956(8) 0.024(3) Uani 0.829(3) 1 d P . .
C6 C 0.0479(10) 0.2019(7) 0.7005(9) 0.044(3) Uani 0.829(3) 1 d P . .
H6 H 0.0705 0.2164 0.6407 0.053 Uiso 0.829(3) 1 calc PR . .
C7 C 0.1061(12) 0.2329(7) 0.7973(10) 0.057(4) Uani 0.829(3) 1 d P . .
H7 H 0.1654 0.2696 0.8001 0.069 Uiso 0.829(3) 1 calc PR . .
C8 C 0.0793(12) 0.2114(7) 0.8844(10) 0.048(4) Uani 0.829(3) 1 d P . .
H8 H 0.1189 0.2332 0.9473 0.058 Uiso 0.829(3) 1 calc PR . .
C9 C -0.0057(11) 0.1579(8) 0.8811(8) 0.041(3) Uani 0.829(3) 1 d P . .
H9 H -0.0212 0.1401 0.9427 0.049 Uiso 0.829(3) 1 calc PR . .
C10 C -0.0710(9) 0.1286(6) 0.7866(9) 0.029(3) Uani 0.829(3) 1 d P . .
H10 H -0.1336 0.0948 0.7852 0.035 Uiso 0.829(3) 1 calc PR . .
C11 C 0.1353(7) 0.2533(5) 0.4241(6) 0.023(2) Uani 1 1 d . . .
C12 C 0.1967(8) 0.3205(5) 0.4104(7) 0.030(2) Uani 1 1 d . . .
H12 H 0.2739 0.3168 0.4046 0.036 Uiso 1 1 calc R . .
C13 C 0.1426(9) 0.3932(5) 0.4056(7) 0.034(2) Uani 1 1 d . . .
H13 H 0.1834 0.4382 0.3958 0.041 Uiso 1 1 calc R . .
C14 C 0.0300(10) 0.3989(6) 0.4151(8) 0.047(3) Uani 1 1 d . . .
H14 H -0.0048 0.4481 0.4139 0.057 Uiso 1 1 calc R . .
C15 C -0.0327(10) 0.3334(6) 0.4265(8) 0.049(3) Uani 1 1 d . . .
H15 H -0.1105 0.3379 0.4306 0.059 Uiso 1 1 calc R . .
C16 C 0.0206(8) 0.2586(6) 0.4321(7) 0.034(2) Uani 1 1 d . . .
H16 H -0.0211 0.2137 0.4410 0.040 Uiso 1 1 calc R . .
C17 C 0.3452(7) 0.1610(5) 0.5007(6) 0.021(2) Uani 1 1 d . . .
C18 C 0.4317(8) 0.1111(5) 0.4813(7) 0.031(2) Uani 1 1 d . . .
H18 H 0.4137 0.0769 0.4251 0.037 Uiso 1 1 calc R . .
C19 C 0.5444(8) 0.1118(6) 0.5450(8) 0.035(2) Uani 1 1 d . . .
H19 H 0.6014 0.0781 0.5314 0.042 Uiso 1 1 calc R . .
C20 C 0.5716(8) 0.1614(6) 0.6271(7) 0.036(2) Uani 1 1 d . . .
H20 H 0.6478 0.1625 0.6686 0.043 Uiso 1 1 calc R . .
C21 C 0.4893(8) 0.2093(6) 0.6493(7) 0.041(3) Uani 1 1 d . . .
H21 H 0.5091 0.2423 0.7066 0.050 Uiso 1 1 calc R . .
C22 C 0.3742(8) 0.2098(6) 0.5870(7) 0.038(2) Uani 1 1 d . . .
H22 H 0.3177 0.2426 0.6033 0.045 Uiso 1 1 calc R . .
C23 C 0.2094(7) 0.1360(5) 0.2921(6) 0.021(2) Uani 1 1 d . . .
C24 C 0.2872(8) 0.1762(5) 0.2489(7) 0.036(3) Uani 1 1 d . . .
H24 H 0.3357 0.2146 0.2865 0.043 Uiso 1 1 calc R . .
C25 C 0.2922(9) 0.1585(6) 0.1470(7) 0.046(3) Uani 1 1 d . . .
H25 H 0.3462 0.1842 0.1176 0.055 Uiso 1 1 calc R . .
C26 C 0.2173(9) 0.1029(5) 0.0895(7) 0.038(3) Uani 1 1 d . . .
H26 H 0.2193 0.0927 0.0212 0.046 Uiso 1 1 calc R . .
C27 C 0.1412(9) 0.0637(6) 0.1337(7) 0.042(3) Uani 1 1 d . . .
H27 H 0.0912 0.0263 0.0953 0.050 Uiso 1 1 calc R . .
C28 C 0.1367(7) 0.0787(5) 0.2367(7) 0.030(2) Uani 1 1 d . . .
H28 H 0.0858 0.0507 0.2672 0.036 Uiso 1 1 calc R . .
P1 P 0.1991(2) 0.15735(13) 0.42313(17) 0.0214(5) Uani 1 1 d . . .
O1 O 0.1226(5) 0.0964(3) 0.4609(4) 0.0269(15) Uani 1 1 d . . .

loop_
_atom_site_aniso_label
_atom_site_aniso_U_11
_atom_site_aniso_U_22
_atom_site_aniso_U_33
_atom_site_aniso_U_23
_atom_site_aniso_U_13
_atom_site_aniso_U_12
U1 0.0212(3) 0.0202(3) 0.0196(3) 0.0009(3) 0.00582(18) -0.0014(3)
S1 0.020(2) 0.023(3) 0.022(4) -0.007(3) 0.010(3) 0.0021(18)
I1 0.045(5) 0.035(4) 0.056(10) -0.001(6) 0.030(8) 0.011(3)
N1 0.026(4) 0.015(4) 0.031(4) -0.001(3) 0.006(3) -0.002(3)
C1 0.022(5) 0.026(5) 0.032(6) 0.001(4) -0.001(4) 0.002(4)
C2 0.047(7) 0.092(10) 0.098(11) 0.070(9) -0.010(7) -0.005(7)
C3 0.061(8) 0.137(13) 0.066(9) -0.072(9) -0.037(7) 0.040(8)
C4 0.024(6) 0.077(8) 0.044(7) 0.009(6) 0.009(5) -0.003(5)
C5 0.024(6) 0.024(6) 0.017(7) -0.012(5) -0.004(6) 0.001(6)
C6 0.054(9) 0.042(8) 0.037(8) 0.006(6) 0.011(7) -0.012(7)
C7 0.083(11) 0.037(8) 0.038(9) 0.001(7) -0.013(8) -0.025(8)
C8 0.073(10) 0.028(8) 0.029(8) -0.013(6) -0.018(7) 0.013(7)
C9 0.053(8) 0.055(9) 0.015(7) -0.001(6) 0.009(6) 0.034(8)
C10 0.027(6) 0.024(6) 0.041(8) 0.011(6) 0.015(6) 0.003(5)
C11 0.024(5) 0.029(5) 0.013(5) -0.002(4) 0.001(4) -0.004(4)
C12 0.032(6) 0.032(6) 0.029(6) -0.001(4) 0.010(5) 0.004(5)
C13 0.055(7) 0.015(5) 0.037(6) -0.002(4) 0.019(5) 0.000(5)
C14 0.072(8) 0.032(6) 0.048(7) 0.005(5) 0.033(6) 0.020(6)
C15 0.061(7) 0.049(7) 0.051(7) 0.008(6) 0.040(6) 0.026(6)
C16 0.039(6) 0.041(6) 0.026(6) 0.011(5) 0.017(5) 0.003(5)
C17 0.024(5) 0.020(5) 0.021(5) 0.003(4) 0.010(4) -0.004(4)
C18 0.029(6) 0.027(6) 0.037(6) -0.002(5) 0.011(5) -0.002(5)
C19 0.034(6) 0.033(6) 0.041(6) 0.007(5) 0.015(5) 0.010(5)
C20 0.024(6) 0.042(6) 0.039(7) -0.001(5) 0.003(5) 0.002(5)
C21 0.035(6) 0.055(7) 0.027(6) -0.015(5) -0.005(5) 0.003(6)
C22 0.033(6) 0.048(6) 0.034(6) -0.003(5) 0.013(5) 0.002(5)
C23 0.017(5) 0.023(5) 0.022(5) 0.007(4) 0.004(4) 0.001(4)
C24 0.052(7) 0.033(6) 0.024(6) -0.012(4) 0.010(5) -0.009(5)
C25 0.070(8) 0.042(7) 0.035(7) 0.006(5) 0.030(6) -0.011(6)
C26 0.061(7) 0.038(6) 0.017(5) -0.001(5) 0.014(5) -0.007(6)
C27 0.051(7) 0.039(6) 0.033(7) -0.007(5) 0.006(5) -0.016(5)
C28 0.028(5) 0.039(6) 0.026(6) -0.001(4) 0.014(4) -0.008(5)
P1 0.0247(13) 0.0199(13) 0.0216(13) -0.0012(10) 0.0095(11) -0.0036(11)
O1 0.033(4) 0.033(4) 0.017(3) 0.006(3) 0.011(3) -0.005(3)

loop_
_atom_type_symbol
_atom_type_description
_atom_type_scat_dispersion_real
_atom_type_scat_dispersion_imag
_atom_type_scat_source
C C 0.0033 0.0016 'International Tables Vol C Tables 4.2.6.8 and 6.1.1.4'
H H 0.0000 0.0000 'International Tables Vol C Tables 4.2.6.8 and 6.1.1.4'
O O 0.0106 0.0060 'International Tables Vol C Tables 4.2.6.8 and 6.1.1.4'
P P 0.1023 0.0942 'International Tables Vol C Tables 4.2.6.8 and 6.1.1.4'
S S 0.1246 0.1234 'International Tables Vol C Tables 4.2.6.8 and 6.1.1.4'
U U -9.6767 9.6646 'International Tables Vol C Tables 4.2.6.8 and 6.1.1.4'
N N 0.0061 0.0033 'International Tables Vol C Tables 4.2.6.8 and 6.1.1.4'
I I -0.4742 1.8119 'International Tables Vol C Tables 4.2.6.8 and 6.1.1.4'

loop_
_geom_angle_atom_site_label_1
_geom_angle_atom_site_label_2
_geom_angle_atom_site_label_3
_geom_angle
_geom_angle_site_symmetry_1
_geom_angle_site_symmetry_3
_geom_angle_publ_flag
N1 U1 N1 180.000(1) 3_556 . ?
N1 U1 O1 90.8(2) 3_556 3_556 ?
N1 U1 O1 89.2(2) . 3_556 ?
N1 U1 O1 89.2(2) 3_556 . ?
N1 U1 O1 90.8(2) . . ?
O1 U1 O1 180.0(3) 3_556 . ?
N1 U1 S1 84.6(3) 3_556 3_556 ?
N1 U1 S1 95.4(3) . 3_556 ?
O1 U1 S1 89.4(3) 3_556 3_556 ?
O1 U1 S1 90.6(3) . 3_556 ?
N1 U1 S1 95.4(3) 3_556 . ?
N1 U1 S1 84.6(3) . . ?
O1 U1 S1 90.6(3) 3_556 . ?
O1 U1 S1 89.4(3) . . ?
S1 U1 S1 180.0(3) 3_556 . ?
N1 U1 I1 92.0(3) 3_556 3_556 ?
N1 U1 I1 88.0(3) . 3_556 ?
O1 U1 I1 90.8(3) 3_556 3_556 ?
O1 U1 I1 89.2(3) . 3_556 ?
S1 U1 I1 7.6(5) 3_556 3_556 ?
S1 U1 I1 172.4(5) . 3_556 ?
N1 U1 I1 88.0(3) 3_556 . ?
N1 U1 I1 92.0(3) . . ?
O1 U1 I1 89.2(3) 3_556 . ?
O1 U1 I1 90.8(3) . . ?
S1 U1 I1 172.4(5) 3_556 . ?
S1 U1 I1 7.6(5) . . ?
I1 U1 I1 180.0(3) 3_556 . ?
C5 S1 U1 110.0(6) . . ?
C1 N1 U1 170.3(6) . . ?
N1 C1 C4 110.8(7) . . ?
N1 C1 C3 109.4(7) . . ?
C4 C1 C3 109.3(9) . . ?
N1 C1 C2 108.8(7) . . ?
C4 C1 C2 109.8(8) . . ?
C3 C1 C2 108.7(10) . . ?
C6 C5 C10 118.2(10) . . ?
C6 C5 S1 120.3(10) . . ?
C10 C5 S1 121.5(9) . . ?
C7 C6 C5 119.1(11) . . ?
C6 C7 C8 122.1(12) . . ?
C9 C8 C7 119.3(11) . . ?
C8 C9 C10 120.9(11) . . ?
C9 C10 C5 120.1(11) . . ?
C16 C11 C12 120.2(8) . . ?
C16 C11 P1 118.4(7) . . ?
C12 C11 P1 121.3(7) . . ?
C11 C12 C13 119.8(8) . . ?
C14 C13 C12 120.2(9) . . ?
C13 C14 C15 120.9(9) . . ?
C14 C15 C16 119.9(9) . . ?
C11 C16 C15 118.9(9) . . ?
C22 C17 C18 118.2(8) . . ?
C22 C17 P1 120.7(7) . . ?
C18 C17 P1 121.0(7) . . ?
C17 C18 C19 120.7(9) . . ?
C20 C19 C18 120.1(9) . . ?
C19 C20 C21 120.7(9) . . ?
C22 C21 C20 120.8(9) . . ?
C21 C22 C17 119.4(9) . . ?
C24 C23 C28 121.1(8) . . ?
C24 C23 P1 120.4(7) . . ?
C28 C23 P1 118.5(6) . . ?
C23 C24 C25 118.8(9) . . ?
C26 C25 C24 120.7(9) . . ?
C27 C26 C25 119.6(9) . . ?
C26 C27 C28 120.9(9) . . ?
C23 C28 C27 118.9(8) . . ?
O1 P1 C17 113.1(3) . . ?
O1 P1 C11 109.6(4) . . ?
C17 P1 C11 108.0(4) . . ?
O1 P1 C23 111.0(3) . . ?
C17 P1 C23 106.7(4) . . ?
C11 P1 C23 108.2(4) . . ?
P1 O1 U1 173.9(3) . . ?

loop_
_geom_bond_atom_site_label_1
_geom_bond_atom_site_label_2
_geom_bond_distance
_geom_bond_site_symmetry_2
_geom_bond_publ_flag
U1 N1 1.840(7) 3_556 ?
U1 N1 1.840(7) . ?
U1 O1 2.322(5) 3_556 ?
U1 O1 2.322(5) . ?
U1 S1 2.757(10) 3_556 ?
U1 S1 2.757(10) . ?
U1 I1 3.072(13) 3_556 ?
U1 I1 3.072(13) . ?
S1 C5 1.783(10) . ?
N1 C1 1.481(10) . ?
C1 C4 1.513(12) . ?
C1 C3 1.524(13) . ?
C1 C2 1.536(13) . ?
C5 C6 1.377(15) . ?
C5 C10 1.375(13) . ?
C6 C7 1.404(16) . ?
C7 C8 1.321(17) . ?
C8 C9 1.344(16) . ?
C9 C10 1.396(15) . ?
C11 C16 1.377(11) . ?
C11 C12 1.388(11) . ?
C11 P1 1.799(9) . ?
C12 C13 1.385(11) . ?
C13 C14 1.360(13) . ?
C14 C15 1.365(13) . ?
C15 C16 1.413(12) . ?
C17 C22 1.390(12) . ?
C17 C18 1.395(11) . ?
C17 P1 1.776(8) . ?
C18 C19 1.387(12) . ?
C19 C20 1.356(12) . ?
C20 C21 1.349(12) . ?
C21 C22 1.404(12) . ?
C23 C24 1.371(11) . ?
C23 C28 1.386(11) . ?
C23 P1 1.810(8) . ?
C24 C25 1.402(12) . ?
C25 C26 1.388(12) . ?
C26 C27 1.357(12) . ?
C27 C28 1.404(12) . ?
P1 O1 1.533(6) . ?
